data_2022487
loop_
_publ_author_name
'Lobana, Tarlok Singh'
'Kaushal, Mani'
'Bhatia, Robin'
'Bala, Ritu'
'Butcher, Ray J.'
'Jasinksi, Jerry P.'

_publ_section_title
;
 Crystal structures of 3/4-pyridyl-based thiosemicarbazones and related Cu
 and Ni coordination compounds
;
_journal_coeditor_code YD3022
_journal_issue 1
_journal_name_full 'Acta Crystallographica Section C'
_journal_page_first
;
;
_journal_paper_doi 10.1107/S205322962101319X
_journal_volume 78
_journal_year 2022
_chemical_formula_iupac 'C13 H12 N4 S'
_chemical_formula_moiety 'C13 H12 N4 S'
_chemical_formula_sum 'C13 H12 N4 S'
_chemical_formula_weight 256.33
_chemical_name_common
;
3-Formylpyridine 4-phenylthiosemicarbazone
;
_chemical_name_systematic (<i>E</i>)-<i>N</i>-Phenyl-2-(pyridin-3-ylmethylidene)hydrazine-1-carbothioamide
_space_group_crystal_system monoclinic
_space_group_IT_number 14
_space_group_name_Hall '-P 2ybc'
_space_group_name_H-M_alt 'P 1 21/c 1'
_atom_sites_solution_hydrogens geom
_atom_sites_solution_primary dual
_audit_creation_method
;
OLEX2 1.2
(compiled 2018.05.29 svn.r3508 for OlexSys, GUI svn.r5506)
;
_cell_angle_alpha 90
_cell_angle_beta 94.233(3)
_cell_angle_gamma 90
_cell_formula_units_Z 4
_cell_length_a 7.2214(2)
_cell_length_b 6.6059(3)
_cell_length_c 25.9620(9)
_cell_measurement_reflns_used 2191
_cell_measurement_temperature 173(2)
_cell_measurement_theta_max 31.7280
_cell_measurement_theta_min 3.0900
_cell_volume 1235.11(8)
_computing_cell_refinement
;
CrysAlis PRO (Rigaku OD, 2019)
;
_computing_data_collection
;
CrysAlis PRO (Rigaku OD, 2019)
;
_computing_data_reduction
;
CrysAlis PRO (Rigaku OD, 2019)
;
_computing_molecular_graphics
;
OLEX2 (Dolomanov <i>et al.</i>,  2009)
;
_computing_publication_material
;
OLEX2 (Dolomanov <i>et al.</i>,  2009)
;
_computing_structure_refinement
;
SHELXL2018 (Sheldrick, 2015b)
;
_computing_structure_solution
;
SHELXT (Sheldrick, 2015a)
;
_diffrn_ambient_temperature 173(2)
_diffrn_detector 'CCD plate'
_diffrn_detector_area_resol_mean 16.0416
_diffrn_measured_fraction_theta_full 0.998
_diffrn_measured_fraction_theta_max 0.900
_diffrn_measurement_device 'four-circle diffractometer'
_diffrn_measurement_device_type 'Rigaku OD Eos Gemini'
_diffrn_measurement_method '\w scans'
_diffrn_radiation_monochromator graphite
_diffrn_radiation_probe x-ray
_diffrn_radiation_type MoK\a
_diffrn_radiation_wavelength 0.71073
_diffrn_reflns_av_R_equivalents 0.0280
_diffrn_reflns_av_unetI/netI 0.0440
_diffrn_reflns_limit_h_max 10
_diffrn_reflns_limit_h_min -10
_diffrn_reflns_limit_k_max 9
_diffrn_reflns_limit_k_min -9
_diffrn_reflns_limit_l_max 37
_diffrn_reflns_limit_l_min -30
_diffrn_reflns_number 8496
_diffrn_reflns_theta_full 25.242
_diffrn_reflns_theta_max 32.805
_diffrn_reflns_theta_min 2.828
_diffrn_source 'fine-focus sealed X-ray tube'
_exptl_absorpt_coefficient_mu 0.249
_exptl_absorpt_correction_T_max 1.00000
_exptl_absorpt_correction_T_min 0.75831
_exptl_absorpt_correction_type multi-scan
_exptl_absorpt_process_details
;
(CrysAlis PRO; Rigaku OD, 2019)
;
_exptl_crystal_colour colourless
_exptl_crystal_density_diffrn 1.378
_exptl_crystal_description prism
_exptl_crystal_F_000 536
_exptl_crystal_size_max 0.44
_exptl_crystal_size_mid 0.34
_exptl_crystal_size_min 0.14
_refine_diff_density_max 0.314
_refine_diff_density_min -0.359
_refine_ls_extinction_coef 0.0067(19)
_refine_ls_extinction_expression Fc^*^=kFc[1+0.001xFc^2^\l^3^/sin(2\q)]^-1/4^
_refine_ls_extinction_method
;
SHELXL2018 (Sheldrick, 2015b)
;
_refine_ls_goodness_of_fit_ref 1.034
_refine_ls_hydrogen_treatment constr
_refine_ls_matrix_type full
_refine_ls_number_parameters 164
_refine_ls_number_reflns 4103
_refine_ls_number_restraints 0
_refine_ls_restrained_S_all 1.034
_refine_ls_R_factor_all 0.0667
_refine_ls_R_factor_gt 0.0486
_refine_ls_shift/su_max 0.001
_refine_ls_shift/su_mean 0.000
_refine_ls_structure_factor_coef Fsqd
_refine_ls_weighting_details 'w=1/[\s^2^(Fo^2^)+(0.0631P)^2^+0.2055P] where P=(Fo^2^+2Fc^2^)/3'
_refine_ls_weighting_scheme calc
_refine_ls_wR_factor_gt 0.1237
_refine_ls_wR_factor_ref 0.1397
_reflns_number_gt 3099
_reflns_number_total 4103
_reflns_threshold_expression 'I > 2\s(I)'
_cod_data_source_file yd3022sup1.cif
_cod_data_source_block 1
_cod_original_cell_volume 1235.10(8)
_cod_database_code 2022487
_shelx_space_group_comment
;
The symmetry employed for this shelxl refinement is uniquely defined
by the following loop, which should always be used as a source of
symmetry information in preference to the above space-group names.
They are only intended as comments.
;
_shelx_estimated_absorpt_t_min 0.899
_shelx_estimated_absorpt_t_max 0.966

loop_
_space_group_symop_operation_xyz
'x, y, z'
'-x, y+1/2, -z+1/2'
'-x, -y, -z'
'x, -y-1/2, z-1/2'

loop_
_atom_site_type_symbol
_atom_site_label
_atom_site_fract_x
_atom_site_fract_y
_atom_site_fract_z
_atom_site_U_iso_or_equiv
_atom_site_adp_type
_atom_site_calc_flag
_atom_site_occupancy
_atom_site_disorder_assembly
_atom_site_disorder_group
S S1 -0.20115(5) 0.27705(8) 0.39884(2) 0.03922(14) Uani d 1 . .
N N1 0.16815(17) 0.31956(18) 0.39061(4) 0.0269(3) Uani d 1 . .
H H1 0.277235 0.308804 0.407872 0.032 Uiso calc 1 . .
N N2 0.07158(17) 0.26924(18) 0.47051(4) 0.0279(3) Uani d 1 . .
H H2 -0.014759 0.256627 0.492511 0.033 Uiso calc 1 . .
N N3 0.25563(16) 0.26605(17) 0.48777(4) 0.0252(2) Uani d 1 . .
N N4 0.80532(17) 0.21284(19) 0.55000(5) 0.0291(3) Uani d 1 . .
C C1 0.0232(2) 0.2920(2) 0.41931(5) 0.0255(3) Uani d 1 . .
C C2 0.2879(2) 0.2402(2) 0.53643(5) 0.0277(3) Uani d 1 . .
H H2A 0.186938 0.230378 0.557781 0.033 Uiso calc 1 . .
C C3 0.47792(19) 0.2255(2) 0.55957(5) 0.0246(3) Uani d 1 . .
C C4 0.6305(2) 0.2325(2) 0.53022(5) 0.0272(3) Uani d 1 . .
H H4 0.609421 0.252361 0.494020 0.033 Uiso calc 1 . .
C C5 0.8321(2) 0.1842(2) 0.60113(5) 0.0300(3) Uani d 1 . .
H H5 0.955630 0.168090 0.615803 0.036 Uiso calc 1 . .
C C6 0.6894(2) 0.1769(2) 0.63343(5) 0.0311(3) Uani d 1 . .
H H6 0.714667 0.157619 0.669529 0.037 Uiso calc 1 . .
C C7 0.5095(2) 0.1981(2) 0.61263(5) 0.0301(3) Uani d 1 . .
H H7 0.408616 0.194029 0.634133 0.036 Uiso calc 1 . .
C C8 0.1765(2) 0.3630(2) 0.33743(5) 0.0268(3) Uani d 1 . .
C C9 0.0314(2) 0.4507(2) 0.30697(5) 0.0313(3) Uani d 1 . .
H H9 -0.084595 0.476670 0.320711 0.038 Uiso calc 1 . .
C C10 0.0594(3) 0.4994(2) 0.25630(6) 0.0387(4) Uani d 1 . .
H H10 -0.039371 0.558615 0.235259 0.046 Uiso calc 1 . .
C C11 0.2258(3) 0.4646(3) 0.23563(6) 0.0454(4) Uani d 1 . .
H H11 0.242214 0.500261 0.200817 0.054 Uiso calc 1 . .
C C12 0.3698(3) 0.3768(3) 0.26601(6) 0.0442(4) Uani d 1 . .
H H12 0.485723 0.352206 0.252109 0.053 Uiso calc 1 . .
C C13 0.3444(2) 0.3251(2) 0.31662(6) 0.0339(3) Uani d 1 . .
H H13 0.442705 0.263192 0.337261 0.041 Uiso calc 1 . .

loop_
_atom_site_aniso_label
_atom_site_aniso_U_11
_atom_site_aniso_U_22
_atom_site_aniso_U_33
_atom_site_aniso_U_12
_atom_site_aniso_U_13
_atom_site_aniso_U_23
S1 0.0233(2) 0.0655(3) 0.0283(2) -0.00102(17) -0.00201(14) -0.00361(16)
N1 0.0239(6) 0.0348(6) 0.0218(5) 0.0019(5) 0.0002(4) 0.0002(4)
N2 0.0200(5) 0.0406(7) 0.0229(5) 0.0009(5) 0.0012(4) -0.0012(4)
N3 0.0197(5) 0.0319(6) 0.0238(5) -0.0003(4) 0.0007(4) -0.0011(4)
N4 0.0221(6) 0.0345(6) 0.0307(6) -0.0005(5) 0.0022(5) -0.0032(5)
C1 0.0247(6) 0.0277(6) 0.0240(6) 0.0028(5) 0.0003(5) -0.0039(5)
C2 0.0214(6) 0.0394(8) 0.0226(6) -0.0018(6) 0.0034(5) 0.0000(5)
C3 0.0229(6) 0.0290(6) 0.0219(6) -0.0022(5) 0.0013(5) 0.0002(4)
C4 0.0242(6) 0.0347(7) 0.0227(6) -0.0010(5) 0.0024(5) -0.0014(5)
C5 0.0255(7) 0.0312(7) 0.0324(7) 0.0005(5) -0.0042(5) -0.0018(5)
C6 0.0322(7) 0.0358(7) 0.0247(6) -0.0028(6) -0.0021(5) 0.0042(5)
C7 0.0279(7) 0.0398(8) 0.0229(6) -0.0047(6) 0.0038(5) 0.0035(5)
C8 0.0334(7) 0.0248(6) 0.0218(5) -0.0005(6) 0.0002(5) -0.0017(4)
C9 0.0362(8) 0.0287(7) 0.0280(6) 0.0021(6) -0.0039(6) -0.0006(5)
C10 0.0545(10) 0.0296(7) 0.0304(7) 0.0000(7) -0.0074(7) 0.0034(5)
C11 0.0700(13) 0.0408(9) 0.0261(7) -0.0009(9) 0.0079(7) 0.0058(6)
C12 0.0512(11) 0.0466(10) 0.0369(8) 0.0037(8) 0.0177(7) 0.0057(7)
C13 0.0342(8) 0.0374(8) 0.0304(7) 0.0016(6) 0.0055(6) 0.0047(6)

loop_
_atom_type_symbol
_atom_type_description
_atom_type_scat_dispersion_real
_atom_type_scat_dispersion_imag
_atom_type_scat_source
C C 0.0033 0.0016 'International Tables Vol C Tables 4.2.6.8 and 6.1.1.4'
H H 0.0000 0.0000 'International Tables Vol C Tables 4.2.6.8 and 6.1.1.4'
N N 0.0061 0.0033 'International Tables Vol C Tables 4.2.6.8 and 6.1.1.4'
S S 0.1246 0.1234 'International Tables Vol C Tables 4.2.6.8 and 6.1.1.4'

loop_
_geom_angle_atom_site_label_1
_geom_angle_atom_site_label_2
_geom_angle_atom_site_label_3
_geom_angle_site_symmetry_1
_geom_angle_site_symmetry_3
_geom_angle
_geom_angle_publ_flag
C1 N1 C8 . . 131.34(12) ?
C1 N1 H1 . . 114.3 ?
C8 N1 H1 . . 114.3 ?
C1 N2 N3 . . 119.65(12) ?
C1 N2 H2 . . 120.2 ?
N3 N2 H2 . . 120.2 ?
C2 N3 N2 . . 115.23(12) ?
C4 N4 C5 . . 117.26(13) ?
N1 C1 N2 . . 113.84(12) ?
N1 C1 S1 . . 127.56(10) ?
N2 C1 S1 . . 118.58(11) ?
N3 C2 C3 . . 120.83(13) ?
N3 C2 H2A . . 119.6 ?
C3 C2 H2A . . 119.6 ?
C4 C3 C7 . . 118.04(13) ?
C4 C3 C2 . . 122.19(12) ?
C7 C3 C2 . . 119.75(13) ?
N4 C4 C3 . . 123.60(12) ?
N4 C4 H4 . . 118.2 ?
C3 C4 H4 . . 118.2 ?
N4 C5 C6 . . 123.27(13) ?
N4 C5 H5 . . 118.4 ?
C6 C5 H5 . . 118.4 ?
C5 C6 C7 . . 118.99(13) ?
C5 C6 H6 . . 120.5 ?
C7 C6 H6 . . 120.5 ?
C6 C7 C3 . . 118.83(14) ?
C6 C7 H7 . . 120.6 ?
C3 C7 H7 . . 120.6 ?
C13 C8 C9 . . 119.82(13) ?
C13 C8 N1 . . 116.44(12) ?
C9 C8 N1 . . 123.63(13) ?
C10 C9 C8 . . 118.71(15) ?
C10 C9 H9 . . 120.6 ?
C8 C9 H9 . . 120.6 ?
C11 C10 C9 . . 121.78(15) ?
C11 C10 H10 . . 119.1 ?
C9 C10 H10 . . 119.1 ?
C10 C11 C12 . . 119.35(14) ?
C10 C11 H11 . . 120.3 ?
C12 C11 H11 . . 120.3 ?
C13 C12 C11 . . 119.87(17) ?
C13 C12 H12 . . 120.1 ?
C11 C12 H12 . . 120.1 ?
C12 C13 C8 . . 120.46(15) ?
C12 C13 H13 . . 119.8 ?
C8 C13 H13 . . 119.8 ?

loop_
_geom_bond_atom_site_label_1
_geom_bond_atom_site_label_2
_geom_bond_site_symmetry_2
_geom_bond_distance
_geom_bond_publ_flag
S1 C1 . 1.6704(14) ?
N1 C1 . 1.3412(18) ?
N1 C8 . 1.4158(16) ?
N1 H1 . 0.8800 ?
N2 C1 . 1.3576(17) ?
N2 N3 . 1.3711(16) ?
N2 H2 . 0.8800 ?
N3 C2 . 1.2792(16) ?
N4 C4 . 1.3335(18) ?
N4 C5 . 1.3408(18) ?
C2 C3 . 1.4601(19) ?
C2 H2A . 0.9500 ?
C3 C4 . 1.3862(19) ?
C3 C7 . 1.3914(17) ?
C4 H4 . 0.9500 ?
C5 C6 . 1.376(2) ?
C5 H5 . 0.9500 ?
C6 C7 . 1.377(2) ?
C6 H6 . 0.9500 ?
C7 H7 . 0.9500 ?
C8 C13 . 1.386(2) ?
C8 C9 . 1.3918(19) ?
C9 C10 . 1.383(2) ?
C9 H9 . 0.9500 ?
C10 C11 . 1.371(3) ?
C10 H10 . 0.9500 ?
C11 C12 . 1.385(3) ?
C11 H11 . 0.9500 ?
C12 C13 . 1.383(2) ?
C12 H12 . 0.9500 ?
C13 H13 . 0.9500 ?

loop_
_geom_hbond_atom_site_label_D
_geom_hbond_atom_site_label_H
_geom_hbond_atom_site_label_A
_geom_hbond_site_symmetry_A
_geom_hbond_distance_DH
_geom_hbond_distance_HA
_geom_hbond_distance_DA
_geom_hbond_angle_DHA
_geom_hbond_publ_flag
N2 H2 N4 1_455 0.88 2.07 2.9461(18) 173.5 yes
C9 H9 S1 . 0.95 2.61 3.2275(16) 123.0 yes

loop_
_geom_torsion_atom_site_label_1
_geom_torsion_atom_site_label_2
_geom_torsion_atom_site_label_3
_geom_torsion_atom_site_label_4
_geom_torsion_site_symmetry_1
_geom_torsion_site_symmetry_2
_geom_torsion_site_symmetry_3
_geom_torsion_site_symmetry_4
_geom_torsion
_geom_torsion_publ_flag
N1 C8 C9 C10 . . . . 175.53(13) ?
N1 C8 C13 C12 . . . . -175.20(14) ?
N2 N3 C2 C3 . . . . 177.47(12) ?
N3 N2 C1 S1 . . . . 175.25(10) ?
N3 N2 C1 N1 . . . . -3.15(18) ?
N3 C2 C3 C4 . . . . -2.0(2) ?
N3 C2 C3 C7 . . . . 179.75(14) ?
N4 C5 C6 C7 . . . . 0.6(2) ?
C1 N1 C8 C9 . . . . 22.1(2) ?
C1 N1 C8 C13 . . . . -161.85(14) ?
C1 N2 N3 C2 . . . . -178.72(12) ?
C2 C3 C4 N4 . . . . -177.73(13) ?
C2 C3 C7 C6 . . . . 177.58(13) ?
C4 N4 C5 C6 . . . . -0.8(2) ?
C4 C3 C7 C6 . . . . -0.7(2) ?
C5 N4 C4 C3 . . . . 0.2(2) ?
C5 C6 C7 C3 . . . . 0.2(2) ?
C7 C3 C4 N4 . . . . 0.5(2) ?
C8 N1 C1 S1 . . . . 7.0(2) ?
C8 N1 C1 N2 . . . . -174.80(13) ?
C8 C9 C10 C11 . . . . -0.4(2) ?
C9 C8 C13 C12 . . . . 1.0(2) ?
C9 C10 C11 C12 . . . . 0.5(3) ?
C10 C11 C12 C13 . . . . 0.1(3) ?
C11 C12 C13 C8 . . . . -0.9(3) ?
C13 C8 C9 C10 . . . . -0.4(2) ?

_cod_database_fobs_code 2022487
